data_1538850
loop_
_publ_author_name
'Oberti, R.'
'Ungaretti, L.'
'Hawthorne, F.C.'
'Cannillo, E.'

_publ_section_title
;
 The mechanism of Cl incorporation in amphibole
;
_journal_name_full 'American Mineralogist'
_journal_page_first 746
_journal_page_last 752
_journal_volume 78
_journal_year 1993
_chemical_formula_sum 'Al1.88 Ca1.74 Cl0.56 F0.28 Fe3.02 H1.16 K0.38 Mg1.72 Na0.65 O23.16 Si6.44'
_chemical_name_systematic
;
(Na0.45 K0.38) (Ca1.74 Na0.2 Fe0.06) (Mg1.72 Fe2.96 Al0.32) (Si6.44 Al1.56 
O22) (O H)1.16 F0.28 Cl0.56
;
_space_group_IT_number 12
_symmetry_space_group_name_Hall '-C 2y'
_symmetry_space_group_name_H-M 'C 1 2/m 1'
_cell_angle_alpha 90
_cell_angle_beta 104.86
_cell_angle_gamma 90
_cell_formula_units_Z 2
_cell_length_a 9.884
_cell_length_b 18.1429
_cell_length_c 5.332
_cell_volume 924.179
_citation_journal_id_ASTM AMMIAY
_cod_data_source_file Oberti_AMMIAY_1993_1278.cif
_cod_data_source_block H1.16Al1.88Ca1.74Cl0.56F0.28Fe3.02K0.38Mg1.72Na0.65O23.16Si6.44
_cod_original_cell_volume 924.1794
_cod_original_formula_sum
;
H1.16 Al1.88 Ca1.74 Cl0.56 F0.28 Fe3.02 K0.38 Mg1.72 Na0.65 O23.16 Si6.44
;
_cod_database_code 1538850

loop_
_symmetry_equiv_pos_as_xyz
x,y,z
-x,y,-z
-x,-y,-z
x,-y,z
x+1/2,y+1/2,z
-x+1/2,y+1/2,-z
-x+1/2,-y+1/2,-z
x+1/2,-y+1/2,z

loop_
_atom_site_label
_atom_site_type_symbol
_atom_site_fract_x
_atom_site_fract_y
_atom_site_fract_z
_atom_site_occupancy
_atom_site_U_iso_or_equiv
Cl1 Cl-1 0.1596 0 0.7332 0.28 0.0
Na3 Na+1 0 0.4614 0 0.05 0.0
Fe3 Fe+2 0 0 0 0.74 0.0
O5 O-2 0.3484 0.1393 0.1007 1 0.0
Si1 Si+4 0.2789 0.0854 0.2996 0.61 0.0
O4 O-2 0.3679 0.2495 0.7944 1 0.0
O7 O-2 0.3359 0 0.2911 1 0.0
Mg1 Mg+2 0 0.0921 0.5 0.35 0.0
Al2 Al+3 0 0.1787 0 0.16 0.0
K1 K+1 0.0412 0.5 0.0945 0.19 0.0
Ca1 Ca+2 0 0.27961 0.5 0.87 0.0
F1 F-1 0.1061 0 0.7076 0.14 0.0
Fe4 Fe+2 0 0.27961 0.5 0.03 0.0
Fe1 Fe+2 0 0.0921 0.5 0.65 0.0
Mg3 Mg+2 0 0 0 0.26 0.0
O6 O-2 0.3462 0.1201 0.5987 1 0.0
Na2 Na+1 0 0.5 0 0.35 0.0
O3 O-2 0.1061 0 0.7076 0.58 0.0
Al1 Al+3 0.2789 0.0854 0.2996 0.39 0.0
O1 O-2 0.1062 0.0903 0.2139 1 0.0
Si2 Si+4 0.2909 0.1729 0.81 1 0.0
Na1 Na+1 0 0.27961 0.5 0.1 0.0
O2 O-2 0.121 0.1754 0.7343 1 0.0
Mg2 Mg+2 0 0.1787 0 0.38 0.0
Fe2 Fe+2 0 0.1787 0 0.46 0.0
